data_4082240
loop_
_publ_author_name
'Meana, Isabel'
'Espinet, Pablo'
'Alb\'eniz, Ana C.'

_publ_contact_author
;
 Ana Carmen Albeniz
 IU CINQUIMA/Quimica Inorganica
 Facultad de Ciencias
 Universidad de Valladolid
 E47071
 Valladolid
 Spain
;
_publ_section_title
;
 Heterometallic Complexes by Transmetalation of Alkynyl Groups from Copper
 or Silver to Allyl Palladium Complexes: Demetalation Studies and Alkynyl
 Homocoupling
;
_journal_issue 1
_journal_name_full Organometallics
_journal_page_first 1
_journal_paper_doi 10.1021/om4005498
_journal_volume 33
_journal_year 2014
_chemical_formula_sum 'C58 H40 Cl2 Cu2 P2 Pd2'
_chemical_formula_weight 1209.62
_chemical_name_systematic
; 
 ? 
;
_space_group_IT_number 14
_symmetry_cell_setting monoclinic
_symmetry_space_group_name_Hall '-P 2yn'
_symmetry_space_group_name_H-M 'P 1 21/n 1'
_atom_sites_solution_hydrogens geom
_atom_sites_solution_primary direct
_atom_sites_solution_secondary difmap
_audit_creation_method SHELXL-97
_cell_angle_alpha 90.00
_cell_angle_beta 99.057(3)
_cell_angle_gamma 90.00
_cell_formula_units_Z 2
_cell_length_a 10.7943(3)
_cell_length_b 17.6745(5)
_cell_length_c 13.7175(4)
_cell_measurement_reflns_used 4589
_cell_measurement_temperature 293(2)
_cell_measurement_theta_max 28.6927
_cell_measurement_theta_min 3.0014
_cell_volume 2584.45(13)
_computing_cell_refinement
;
'Thu May 27 19:52:38 2010'
;
_computing_data_collection
;
'Thu May 27 19:52:38 2010'
;
_computing_data_reduction
;
'Thu May 27 19:52:38 2010'
;
_computing_structure_refinement 'SHELXL-97 (Sheldrick, 1997)'
_computing_structure_solution 'SHELXS-97 (Sheldrick, 1990)'
_diffrn_ambient_temperature 293(2)
_diffrn_detector_area_resol_mean 10.4757
_diffrn_measured_fraction_theta_full 0.991
_diffrn_measured_fraction_theta_max 0.991
_diffrn_measurement_details
;
  1 omega  -13.00   76.00   1.0000   40.0000
omega____ theta____ kappa____ phi______ frames
    -       10.3979   77.0000  -60.0000 89

  2 omega   -3.00   67.00   1.0000   40.0000
omega____ theta____ kappa____ phi______ frames
    -       10.3979   37.0000 -120.0000 70

;
_diffrn_measurement_device_type 'SuperNova, Dual, Cu at zero, Atlas'
_diffrn_measurement_method '\w scans'
_diffrn_radiation_monochromator mirror
_diffrn_radiation_source 'SuperNova (Mo) X-ray Source'
_diffrn_radiation_type MoK\a
_diffrn_radiation_wavelength 0.71073
_diffrn_reflns_av_R_equivalents 0.0254
_diffrn_reflns_av_sigmaI/netI 0.0475
_diffrn_reflns_limit_h_max 13
_diffrn_reflns_limit_h_min -10
_diffrn_reflns_limit_k_max 21
_diffrn_reflns_limit_k_min -13
_diffrn_reflns_limit_l_max 12
_diffrn_reflns_limit_l_min -16
_diffrn_reflns_number 9534
_diffrn_reflns_theta_full 25.35
_diffrn_reflns_theta_max 25.35
_diffrn_reflns_theta_min 3.01
_exptl_absorpt_coefficient_mu 1.698
_exptl_absorpt_correction_T_max 0.940
_exptl_absorpt_correction_T_min 0.890
_exptl_absorpt_correction_type analytical
_exptl_absorpt_process_details
;
CrysAlisPro, Oxford Diffraction Ltd.,
Version 1.171.33.55 (release 05-01-2010 CrysAlis171 .NET)
(compiled Jan  5 2010,16:28:46)
Analytical numeric absorption correction using a multifaceted crystal
            model based on expressions derived by R.C. Clark & J.S. Reid.
(Clark, R. C. & Reid, J. S. (1995). Acta Cryst. A51, 887-897)
;
_exptl_crystal_colour YELLOW
_exptl_crystal_density_diffrn 1.554
_exptl_crystal_density_method 'not measured'
_exptl_crystal_description PRISM
_exptl_crystal_F_000 1204
_exptl_crystal_size_max 0.1921
_exptl_crystal_size_mid 0.1136
_exptl_crystal_size_min 0.0890
_refine_diff_density_max 0.669
_refine_diff_density_min -0.517
_refine_diff_density_rms 0.072
_refine_ls_extinction_method none
_refine_ls_goodness_of_fit_ref 0.947
_refine_ls_hydrogen_treatment constr
_refine_ls_matrix_type full
_refine_ls_number_parameters 298
_refine_ls_number_reflns 4686
_refine_ls_number_restraints 0
_refine_ls_restrained_S_all 0.947
_refine_ls_R_factor_all 0.0570
_refine_ls_R_factor_gt 0.0352
_refine_ls_shift/su_max 0.032
_refine_ls_shift/su_mean 0.005
_refine_ls_structure_factor_coef Fsqd
_refine_ls_weighting_details 'calc w=1/[\s^2^(Fo^2^)+(0.0529P)^2^+0.0000P] where P=(Fo^2^+2Fc^2^)/3'
_refine_ls_weighting_scheme calc
_refine_ls_wR_factor_gt 0.0877
_refine_ls_wR_factor_ref 0.0929
_reflns_number_gt 3276
_reflns_number_total 4686
_reflns_threshold_expression >2sigma(I)
_cod_data_source_file om4005498_si_003.cif
_cod_data_source_block imb261
_cod_depositor_comments
;Adding full bibliography for
 ./tmp-cod-update-bibliographies-18343/cifs/4082240.cif.
;
_cod_original_cell_volume 2584.44(13)
_cod_original_sg_symbol_H-M P2(1)/n
_cod_database_code 4082240
_cell_oxdiff_length_a 10.7948(3)
_cell_oxdiff_length_b 17.6714(6)
_cell_oxdiff_length_c 13.7180(6)
_cell_oxdiff_angle_alpha 89.925(3)
_cell_oxdiff_angle_beta 99.022(3)
_cell_oxdiff_angle_gamma 89.982(3)
_cell_oxdiff_volume 2584.44(17)
_cell_oxdiff_measurement_reflns_used 4589

loop_
_symmetry_equiv_pos_as_xyz
'x, y, z'
'-x+1/2, y+1/2, -z+1/2'
'-x, -y, -z'
'x-1/2, -y-1/2, z-1/2'

loop_
_atom_site_label
_atom_site_type_symbol
_atom_site_fract_x
_atom_site_fract_y
_atom_site_fract_z
_atom_site_U_iso_or_equiv
_atom_site_adp_type
_atom_site_occupancy
_atom_site_symmetry_multiplicity
_atom_site_calc_flag
_atom_site_refinement_flags
Pd1 Pd 0.56708(3) 0.144924(16) 0.76871(2) 0.04348(12) Uani 1 1 d .
Cu1 Cu 0.59340(5) 0.06360(3) 0.55162(4) 0.05443(17) Uani 1 1 d .
Cl1 Cl 0.39863(13) 0.01648(10) 0.57559(11) 0.1016(6) Uani 1 1 d .
P1 P 0.72470(9) 0.08910(5) 0.87852(7) 0.0389(2) Uani 1 1 d .
C1 C 0.4172(4) 0.1647(4) 0.8560(4) 0.0868(17) Uani 1 1 d .
C2A C 0.4100(8) 0.2184(5) 0.7909(7) 0.067(4) Uiso 0.563(16) 1 d P
C2B C 0.3690(12) 0.1633(8) 0.7447(10) 0.080(5) Uiso 0.437(16) 1 d P
C3 C 0.4067(5) 0.2035(3) 0.6856(4) 0.0844(17) Uani 1 1 d .
C4 C 0.6670(4) 0.1381(2) 0.6564(3) 0.0438(9) Uani 1 1 d .
C5 C 0.7408(4) 0.1340(2) 0.5967(3) 0.0486(10) Uani 1 1 d .
C6 C 0.8572(4) 0.1436(2) 0.5576(3) 0.0492(10) Uani 1 1 d .
C7 C 0.8949(5) 0.0944(3) 0.4888(4) 0.0721(14) Uani 1 1 d .
H7 H 0.8414 0.0558 0.4625 0.087 Uiso 1 1 calc R
C8 C 1.0102(5) 0.1020(3) 0.4592(4) 0.0859(16) Uani 1 1 d .
H8 H 1.0338 0.0691 0.4125 0.103 Uiso 1 1 calc R
C9 C 1.0895(5) 0.1578(3) 0.4983(5) 0.0832(16) Uani 1 1 d .
H9 H 1.1680 0.1621 0.4790 0.100 Uiso 1 1 calc R
C10 C 1.0563(5) 0.2068(3) 0.5645(4) 0.0833(16) Uani 1 1 d .
H10 H 1.1114 0.2448 0.5902 0.100 Uiso 1 1 calc R
C11 C 0.9394(4) 0.2007(3) 0.5946(4) 0.0698(13) Uani 1 1 d .
H11 H 0.9164 0.2351 0.6398 0.084 Uiso 1 1 calc R
C21 C 0.8714(3) 0.1372(2) 0.8697(3) 0.0428(9) Uani 1 1 d .
C22 C 0.9713(4) 0.1029(3) 0.8363(4) 0.0661(13) Uani 1 1 d .
H22 H 0.9680 0.0517 0.8205 0.079 Uiso 1 1 calc R
C23 C 1.0767(5) 0.1450(4) 0.8264(5) 0.0957(19) Uani 1 1 d .
H23 H 1.1424 0.1222 0.8011 0.115 Uiso 1 1 calc R
C24 C 1.0858(5) 0.2187(4) 0.8529(4) 0.0854(17) Uani 1 1 d .
H24 H 1.1580 0.2460 0.8473 0.103 Uiso 1 1 calc R
C25 C 0.9909(5) 0.2520(3) 0.8869(4) 0.0817(16) Uani 1 1 d .
H25 H 0.9977 0.3025 0.9061 0.098 Uiso 1 1 calc R
C26 C 0.8822(4) 0.2124(3) 0.8942(4) 0.0648(12) Uani 1 1 d .
H26 H 0.8155 0.2372 0.9159 0.078 Uiso 1 1 calc R
C31 C 0.7214(4) 0.0886(2) 1.0111(3) 0.0490(10) Uani 1 1 d .
C32 C 0.8294(5) 0.0947(3) 1.0797(3) 0.0708(13) Uani 1 1 d .
H32 H 0.9059 0.1021 1.0580 0.085 Uiso 1 1 calc R
C33 C 0.8260(7) 0.0899(3) 1.1798(4) 0.0937(19) Uani 1 1 d .
H33 H 0.8992 0.0956 1.2250 0.112 Uiso 1 1 calc R
C34 C 0.7143(8) 0.0767(4) 1.2120(4) 0.105(2) Uani 1 1 d .
H34 H 0.7117 0.0711 1.2790 0.126 Uiso 1 1 calc R
C35 C 0.6070(7) 0.0717(3) 1.1456(5) 0.100(2) Uani 1 1 d .
H35 H 0.5308 0.0650 1.1680 0.120 Uiso 1 1 calc R
C36 C 0.6093(5) 0.0765(3) 1.0451(4) 0.0716(14) Uani 1 1 d .
H36 H 0.5353 0.0716 1.0006 0.086 Uiso 1 1 calc R
C41 C 0.7526(3) -0.0111(2) 0.8501(3) 0.0443(9) Uani 1 1 d .
C42 C 0.7941(6) -0.0623(3) 0.9235(4) 0.0906(18) Uani 1 1 d .
H42 H 0.8115 -0.0469 0.9891 0.109 Uiso 1 1 calc R
C43 C 0.8094(6) -0.1378(3) 0.8978(5) 0.101(2) Uani 1 1 d .
H43 H 0.8354 -0.1729 0.9472 0.121 Uiso 1 1 calc R
C44 C 0.7881(5) -0.1603(3) 0.8054(5) 0.0788(15) Uani 1 1 d .
H44 H 0.8027 -0.2103 0.7892 0.095 Uiso 1 1 calc R
C45 C 0.7449(7) -0.1103(3) 0.7346(4) 0.109(2) Uani 1 1 d .
H45 H 0.7264 -0.1252 0.6689 0.131 Uiso 1 1 calc R
C46 C 0.7284(6) -0.0355(3) 0.7617(4) 0.0925(19) Uani 1 1 d .
H46 H 0.6979 -0.0012 0.7123 0.111 Uiso 1 1 calc R

loop_
_atom_site_aniso_label
_atom_site_aniso_U_11
_atom_site_aniso_U_22
_atom_site_aniso_U_33
_atom_site_aniso_U_23
_atom_site_aniso_U_13
_atom_site_aniso_U_12
Pd1 0.03100(17) 0.04357(19) 0.0541(2) -0.00361(14) 0.00127(13) 0.00052(13)
Cu1 0.0531(3) 0.0607(3) 0.0476(3) -0.0027(2) 0.0024(2) -0.0166(2)
Cl1 0.0814(9) 0.1347(13) 0.0997(11) -0.0640(10) 0.0478(8) -0.0608(9)
P1 0.0333(5) 0.0391(5) 0.0439(6) -0.0014(4) 0.0048(4) -0.0016(4)
C1 0.036(3) 0.133(5) 0.095(4) -0.018(4) 0.023(3) 0.020(3)
C3 0.049(3) 0.089(4) 0.106(4) -0.003(3) -0.019(3) 0.034(3)
C4 0.044(2) 0.041(2) 0.044(2) 0.0013(17) -0.0008(19) -0.0047(17)
C5 0.047(2) 0.046(2) 0.050(2) 0.0014(19) -0.002(2) -0.0069(19)
C6 0.045(2) 0.052(2) 0.049(2) 0.007(2) 0.0032(19) -0.006(2)
C7 0.066(3) 0.073(3) 0.080(3) -0.005(3) 0.020(3) -0.015(3)
C8 0.076(4) 0.097(4) 0.091(4) -0.014(3) 0.036(3) -0.001(3)
C9 0.056(3) 0.096(4) 0.103(4) 0.008(3) 0.028(3) -0.011(3)
C10 0.061(3) 0.088(4) 0.101(4) 0.001(3) 0.011(3) -0.029(3)
C11 0.058(3) 0.072(3) 0.079(3) -0.005(3) 0.009(3) -0.012(3)
C21 0.034(2) 0.048(2) 0.043(2) 0.0069(18) -0.0012(17) -0.0044(18)
C22 0.039(3) 0.072(3) 0.089(4) 0.001(3) 0.012(2) 0.001(2)
C23 0.040(3) 0.127(6) 0.122(5) 0.012(4) 0.018(3) -0.002(3)
C24 0.045(3) 0.103(5) 0.105(4) 0.015(4) 0.000(3) -0.025(3)
C25 0.072(4) 0.070(3) 0.097(4) 0.003(3) -0.005(3) -0.029(3)
C26 0.052(3) 0.059(3) 0.084(3) -0.006(2) 0.010(2) -0.009(2)
C31 0.062(3) 0.042(2) 0.043(2) -0.0017(18) 0.007(2) -0.0079(19)
C32 0.076(3) 0.081(3) 0.053(3) -0.001(2) 0.001(3) -0.020(3)
C33 0.133(6) 0.091(4) 0.049(3) 0.005(3) -0.013(3) -0.031(4)
C34 0.160(7) 0.102(5) 0.054(4) 0.000(3) 0.022(4) -0.050(5)
C35 0.119(5) 0.114(5) 0.079(4) -0.003(3) 0.052(4) -0.034(4)
C36 0.070(3) 0.090(4) 0.058(3) 0.003(2) 0.020(3) -0.023(3)
C41 0.034(2) 0.035(2) 0.061(3) 0.0108(19) -0.0004(19) -0.0015(16)
C42 0.121(5) 0.065(3) 0.073(4) -0.004(3) -0.025(3) 0.022(3)
C43 0.129(5) 0.052(3) 0.108(5) 0.014(3) -0.025(4) 0.027(3)
C44 0.084(4) 0.044(3) 0.110(5) -0.005(3) 0.021(3) 0.012(2)
C45 0.202(8) 0.047(3) 0.082(4) -0.007(3) 0.035(5) 0.016(4)
C46 0.166(6) 0.039(3) 0.076(4) 0.008(3) 0.028(4) 0.026(3)

loop_
_atom_type_symbol
_atom_type_description
_atom_type_scat_dispersion_real
_atom_type_scat_dispersion_imag
_atom_type_scat_source
C C 0.0033 0.0016 'International Tables Vol C Tables 4.2.6.8 and 6.1.1.4'
H H 0.0000 0.0000 'International Tables Vol C Tables 4.2.6.8 and 6.1.1.4'
P P 0.1023 0.0942 'International Tables Vol C Tables 4.2.6.8 and 6.1.1.4'
Cl Cl 0.1484 0.1585 'International Tables Vol C Tables 4.2.6.8 and 6.1.1.4'
Cu Cu 0.3201 1.2651 'International Tables Vol C Tables 4.2.6.8 and 6.1.1.4'
Pd Pd -0.9988 1.0072 'International Tables Vol C Tables 4.2.6.8 and 6.1.1.4'

loop_
_exptl_crystal_face_index_h
_exptl_crystal_face_index_k
_exptl_crystal_face_index_l
_exptl_crystal_face_perp_dist
_exptl_oxdiff_crystal_face_indexfrac_h
_exptl_oxdiff_crystal_face_indexfrac_k
_exptl_oxdiff_crystal_face_indexfrac_l
_exptl_oxdiff_crystal_face_x
_exptl_oxdiff_crystal_face_y
_exptl_oxdiff_crystal_face_z
0 -1 0 0.0478 0.0008 -1.0007 0.0017 0.0001 0.0103 0.0388
0 1 0 0.0598 -0.0008 1.0007 -0.0017 -0.0001 -0.0103 -0.0388
0 0 -1 0.0691 0.0004 -0.0012 -1.0001 0.0514 0.0098 -0.0028
0 0 1 0.1041 -0.0004 0.0012 1.0001 -0.0514 -0.0098 0.0028
-1 -1 0 0.0526 -0.9990 -1.0026 0.0014 0.0231 -0.0501 0.0546
1 1 0 0.0386 0.9990 1.0026 -0.0014 -0.0231 0.0501 -0.0546
-1 1 0 0.0345 -1.0005 0.9988 -0.0019 0.0228 -0.0706 -0.0230
1 -1 0 0.0545 1.0005 -0.9988 0.0019 -0.0228 0.0706 0.0230

loop_
_geom_angle_atom_site_label_1
_geom_angle_atom_site_label_2
_geom_angle_atom_site_label_3
_geom_angle
_geom_angle_site_symmetry_1
_geom_angle_site_symmetry_3
C4 Pd1 C2B 122.2(4) . .
C4 Pd1 C3 96.00(19) . .
C2B Pd1 C3 32.2(4) . .
C4 Pd1 C1 163.26(19) . .
C2B Pd1 C1 41.5(4) . .
C3 Pd1 C1 67.4(2) . .
C4 Pd1 C2A 131.2(3) . .
C2B Pd1 C2A 32.3(4) . .
C3 Pd1 C2A 39.1(3) . .
C1 Pd1 C2A 34.4(3) . .
C4 Pd1 P1 92.58(11) . .
C2B Pd1 P1 141.5(4) . .
C3 Pd1 P1 171.02(16) . .
C1 Pd1 P1 104.10(16) . .
C2A Pd1 P1 131.9(2) . .
C4 Cu1 C5 35.33(15) . .
C4 Cu1 Cl1 154.23(13) . 3_656
C5 Cu1 Cl1 119.63(13) . 3_656
C4 Cu1 Cl1 113.28(12) . .
C5 Cu1 Cl1 148.57(13) . .
Cl1 Cu1 Cl1 91.72(5) 3_656 .
Cu1 Cl1 Cu1 88.28(5) 3_656 .
C21 P1 C31 102.86(18) . .
C21 P1 C41 105.18(17) . .
C31 P1 C41 103.57(18) . .
C21 P1 Pd1 108.47(12) . .
C31 P1 Pd1 121.62(14) . .
C41 P1 Pd1 113.57(13) . .
C2A C1 C2B 49.6(6) . .
C2A C1 Pd1 73.1(4) . .
C2B C1 Pd1 67.4(5) . .
C2B C2A C1 75.5(9) . .
C2B C2A C3 52.2(8) . .
C1 C2A C3 122.6(7) . .
C2B C2A Pd1 71.2(8) . .
C1 C2A Pd1 72.5(4) . .
C3 C2A Pd1 69.9(4) . .
C3 C2B C2A 75.1(10) . .
C3 C2B C1 124.6(11) . .
C2A C2B C1 54.9(7) . .
C3 C2B Pd1 75.9(7) . .
C2A C2B Pd1 76.5(8) . .
C1 C2B Pd1 71.0(5) . .
C2B C3 C2A 52.8(7) . .
C2B C3 Pd1 71.9(7) . .
C2A C3 Pd1 71.0(4) . .
C5 C4 Cu1 73.2(2) . .
C5 C4 Pd1 172.1(3) . .
Cu1 C4 Pd1 112.63(18) . .
C4 C5 C6 158.0(4) . .
C4 C5 Cu1 71.4(2) . .
C6 C5 Cu1 129.7(3) . .
C11 C6 C7 117.7(4) . .
C11 C6 C5 119.4(4) . .
C7 C6 C5 122.7(4) . .
C8 C7 C6 121.0(5) . .
C9 C8 C7 119.8(5) . .
C10 C9 C8 121.0(5) . .
C9 C10 C11 120.1(5) . .
C6 C11 C10 120.4(5) . .
C26 C21 C22 117.9(4) . .
C26 C21 P1 118.6(3) . .
C22 C21 P1 123.5(3) . .
C21 C22 C23 119.7(5) . .
C24 C23 C22 121.2(5) . .
C25 C24 C23 119.6(5) . .
C24 C25 C26 120.8(5) . .
C21 C26 C25 120.8(5) . .
C36 C31 C32 118.2(4) . .
C36 C31 P1 119.6(3) . .
C32 C31 P1 122.0(3) . .
C31 C32 C33 121.3(5) . .
C34 C33 C32 119.6(6) . .
C35 C34 C33 119.8(5) . .
C34 C35 C36 121.1(6) . .
C31 C36 C35 120.0(5) . .
C46 C41 C42 118.0(4) . .
C46 C41 P1 120.6(3) . .
C42 C41 P1 121.4(4) . .
C41 C42 C43 118.8(5) . .
C44 C43 C42 121.6(5) . .
C43 C44 C45 119.1(5) . .
C44 C45 C46 118.5(5) . .
C41 C46 C45 124.0(5) . .

loop_
_geom_bond_atom_site_label_1
_geom_bond_atom_site_label_2
_geom_bond_distance
_geom_bond_site_symmetry_2
Pd1 C4 2.019(4) .
Pd1 C2B 2.136(13) .
Pd1 C3 2.179(4) .
Pd1 C1 2.188(4) .
Pd1 C2A 2.195(9) .
Pd1 P1 2.3088(10) .
Cu1 C4 2.018(4) .
Cu1 C5 2.038(4) .
Cu1 Cl1 2.2590(14) 3_656
Cu1 Cl1 2.3323(13) .
Cl1 Cu1 2.2589(14) 3_656
P1 C21 1.818(4) .
P1 C31 1.825(4) .
P1 C41 1.848(4) .
C1 C2A 1.296(10) .
C1 C2B 1.534(15) .
C2A C2B 1.207(14) .
C2A C3 1.464(11) .
C2B C3 1.197(13) .
C4 C5 1.231(5) .
C5 C6 1.452(6) .
C6 C11 1.386(6) .
C6 C7 1.390(6) .
C7 C8 1.375(7) .
C8 C9 1.360(8) .
C9 C10 1.344(7) .
C10 C11 1.392(6) .
C21 C26 1.371(5) .
C21 C22 1.378(6) .
C22 C23 1.383(7) .
C23 C24 1.352(8) .
C24 C25 1.327(7) .
C25 C26 1.383(6) .
C31 C36 1.380(6) .
C31 C32 1.382(6) .
C32 C33 1.383(7) .
C33 C34 1.368(9) .
C34 C35 1.358(9) .
C35 C36 1.385(7) .
C41 C46 1.275(6) .
C41 C42 1.375(6) .
C42 C43 1.397(7) .
C43 C44 1.315(8) .
C44 C45 1.342(7) .
C45 C46 1.392(7) .
